data_7718342
loop_
_publ_author_name
'Jarzy&#x144;ski, Szymon'
'Doroszko, Cyprian'
'Jamroz, Daria'
'Stefanowska-K&#x105;tna, Kinga'
'Walkowiak, J&#x119;drzej'
'Wojtulewski, S&#x142;awomir'
'Zakrzewski, Janusz'
'Rudolf, Bogna'

_publ_section_title
;
 Complete ligand substitution and oxidation of the metal center in the
 photochemical reaction of CpM(CO)<sub>2</sub>I (M = Fe, Ru) with
 chelating &#x3b2;-diketones.
;
_journal_issue 14
_journal_name_full 'Dalton transactions (Cambridge, England : 2003)'
_journal_page_first 5935
_journal_page_last 5943
_journal_paper_doi 10.1039/d5dt00294j
_journal_volume 54
_journal_year 2025
_chemical_formula_moiety 'C33 H33 Fe O9'
_chemical_formula_sum 'C33 H33 Fe O9'
_chemical_formula_weight 629.44
_chemical_name_systematic tris(4-methoxybenzoylacetonato)iron(III)
_space_group_crystal_system monoclinic
_space_group_IT_number 14
_space_group_name_Hall '-P 2ybc'
_space_group_name_H-M_alt 'P 1 21/c 1'
_atom_sites_solution_hydrogens geom
_atom_sites_solution_primary dual
_audit_creation_date 2024-07-15
_audit_creation_method
;
Olex2 1.5
(compiled 2024.02.16 svn.r378c4104 for OlexSys, GUI svn.r6928)
;
_audit_update_record
;
2024-07-18 deposited with the CCDC.	2025-03-06 downloaded from the CCDC.
;
_cell_angle_alpha 90
_cell_angle_beta 97.346(4)
_cell_angle_gamma 90
_cell_formula_units_Z 4
_cell_length_a 14.2832(7)
_cell_length_b 15.6780(8)
_cell_length_c 13.2979(5)
_cell_measurement_reflns_used 13017
_cell_measurement_temperature 100(1)
_cell_measurement_theta_max 32.2390
_cell_measurement_theta_min 2.9680
_cell_volume 2953.4(2)
_computing_cell_refinement 'CrysAlisPro 1.171.41.123a (Rigaku OD, 2022)'
_computing_data_collection 'CrysAlisPro 1.171.41.123a (Rigaku OD, 2022)'
_computing_data_reduction 'CrysAlisPro 1.171.41.123a (Rigaku OD, 2022)'
_computing_molecular_graphics 'Olex2 1.5 (Dolomanov et al., 2009)'
_computing_publication_material 'Olex2 1.5 (Dolomanov et al., 2009)'
_computing_structure_refinement 'SHELXL 2018/3 (Sheldrick, 2015)'
_computing_structure_solution 'SHELXT 2018/2 (Sheldrick, 2018)'
_diffrn_ambient_environment N~2~
_diffrn_ambient_temperature 100(1)
_diffrn_detector 'CCD plate'
_diffrn_detector_area_resol_mean 10.4052
_diffrn_detector_type Atlas
_diffrn_measured_fraction_theta_full 0.999
_diffrn_measured_fraction_theta_max 0.999
_diffrn_measurement_details
;
List of Runs (angles in degrees, time in seconds):

  # Type    Start    End  Width  t~exp~   \w     \q     \k     \f   Frames
#--------------------------------------------------------------------------
  1  \w    -69.00 108.00   1.00  178.69    --   19.56   0.00  30.00  177
  2  \w     39.00 108.00   1.00  178.69    --   19.56 178.00-120.00   69
  3  \w   -108.00 -61.00   1.00  178.69    --  -19.63-178.00 150.00   47
  4  \w    -60.00 -27.00   1.00  178.69    --   19.56 -19.00 -30.00   33
  5  \w     -9.00  93.00   1.00  178.69    --   19.56  57.00 120.00  102
;
_diffrn_measurement_device 'four-circle diffractometer'
_diffrn_measurement_device_type 'SuperNova, Dual, Mo at home/near, Atlas'
_diffrn_measurement_method '\w scans'
_diffrn_orient_matrix_type 'CrysAlisPro convention (1999,Acta A55,543-557)'
_diffrn_orient_matrix_UB_11 -0.0409508000
_diffrn_orient_matrix_UB_12 -0.0239229000
_diffrn_orient_matrix_UB_13 -0.0175091000
_diffrn_orient_matrix_UB_21 0.0286808000
_diffrn_orient_matrix_UB_22 -0.0324665000
_diffrn_orient_matrix_UB_23 -0.0172592000
_diffrn_orient_matrix_UB_31 0.0025022000
_diffrn_orient_matrix_UB_32 -0.0205343000
_diffrn_orient_matrix_UB_33 0.0478215000
_diffrn_radiation_monochromator mirror
_diffrn_radiation_probe x-ray
_diffrn_radiation_type 'Mo K\a'
_diffrn_radiation_wavelength 0.71073
_diffrn_reflns_av_R_equivalents 0.0405
_diffrn_reflns_av_unetI/netI 0.0346
_diffrn_reflns_Laue_measured_fraction_full 0.999
_diffrn_reflns_Laue_measured_fraction_max 0.999
_diffrn_reflns_limit_h_max 19
_diffrn_reflns_limit_h_min -19
_diffrn_reflns_limit_k_max 21
_diffrn_reflns_limit_k_min -21
_diffrn_reflns_limit_l_max 18
_diffrn_reflns_limit_l_min -16
_diffrn_reflns_number 33711
_diffrn_reflns_point_group_measured_fraction_full 0.999
_diffrn_reflns_point_group_measured_fraction_max 0.999
_diffrn_reflns_theta_full 25.242
_diffrn_reflns_theta_max 29.128
_diffrn_reflns_theta_min 2.590
_diffrn_source 'micro-focus sealed X-ray tube'
_diffrn_source_type 'SuperNova (Mo) X-ray Source'
_exptl_absorpt_coefficient_mu 0.566
_exptl_absorpt_correction_T_max 0.618
_exptl_absorpt_correction_T_min 0.137
_exptl_absorpt_correction_type analytical
_exptl_absorpt_process_details
;
CrysAlisPro 1.171.41.123a (Rigaku Oxford Diffraction, 2022)
Analytical numeric absorption correction using a multifaceted crystal
model based on expressions derived by R.C. Clark & J.S. Reid.
(Clark, R. C. & Reid, J. S. (1995). Acta Cryst. A51, 887-897)
Empirical absorption correction using spherical harmonics,
implemented in SCALE3 ABSPACK scaling algorithm.
;
_exptl_crystal_colour 'clear dark pink'
_exptl_crystal_colour_lustre clear
_exptl_crystal_colour_modifier dark
_exptl_crystal_colour_primary pink
_exptl_crystal_density_diffrn 1.416
_exptl_crystal_description plate
_exptl_crystal_F_000 1316
_exptl_crystal_size_max 0.43
_exptl_crystal_size_mid 0.26
_exptl_crystal_size_min 0.08
_refine_diff_density_max 0.620
_refine_diff_density_min -0.451
_refine_diff_density_rms 0.084
_refine_ls_extinction_method none
_refine_ls_goodness_of_fit_ref 1.086
_refine_ls_hydrogen_treatment constr
_refine_ls_matrix_type full
_refine_ls_number_parameters 394
_refine_ls_number_reflns 7948
_refine_ls_number_restraints 0
_refine_ls_restrained_S_all 1.086
_refine_ls_R_factor_all 0.0850
_refine_ls_R_factor_gt 0.0668
_refine_ls_shift/su_max 0.001
_refine_ls_shift/su_mean 0.000
_refine_ls_structure_factor_coef Fsqd
_refine_ls_weighting_details 'w=1/[\s^2^(Fo^2^)+(0.0713P)^2^+5.5010P] where P=(Fo^2^+2Fc^2^)/3'
_refine_ls_weighting_scheme calc
_refine_ls_wR_factor_gt 0.1732
_refine_ls_wR_factor_ref 0.1857
_reflns_Friedel_coverage 0.000
_reflns_number_gt 6257
_reflns_number_total 7948
_reflns_threshold_expression 'I > 2\s(I)'
_cod_data_source_file d5dt00294j2.cif
_cod_data_source_block sjr-417
_cod_depositor_comments 'Adding full bibliography for 7718342.cif.'
_cod_database_code 7718342
_shelx_shelxl_version_number 2018/3
_chemical_oxdiff_formula 'C132  H132  Fe4  O36  '
_shelx_space_group_comment
;
The symmetry employed for this shelxl refinement is uniquely defined
by the following loop, which should always be used as a source of
symmetry information in preference to the above space-group names.
They are only intended as comments.
;
_shelx_estimated_absorpt_t_max 0.956
_shelx_estimated_absorpt_t_min 0.793
_olex2_refinement_description
;
1. Fixed Uiso
 At 1.2 times of:
  All C(H) groups
 At 1.5 times of:
  All C(H,H,H) groups
2.a Aromatic/amide H refined with riding coordinates:
 C11A(H11A), C7A(H7A), C3B(H3B), C10B(H10B), C10A(H10A), C11B(H11B), C3A(H3A),
 C7B(H7B), C8A(H8A), C8B(H8B), C3C(H3C), C11C(H11C), C7C(H7C), C10C(H10C),
 C8C(H8C)
2.b Idealised Me refined as rotating group:
 C1A(H1AA,H1AB,H1AC), C1B(H1BA,H1BB,H1BC), C5B(H5BA,H5BB,H5BC), C5A(H5AA,H5AB,
 H5AC), C5C(H5CA,H5CB,H5CC), C1C(H1CA,H1CB,H1CC)
;
_olex2_submission_special_instructions 'No special instructions were received'
_oxdiff_exptl_absorpt_empirical_details
;
Empirical correction (ABSPACK) includes:
- Absorption correction using spherical harmonics
- Frame scaling
;
_oxdiff_exptl_absorpt_empirical_full_max 1.924
_oxdiff_exptl_absorpt_empirical_full_min 0.294

loop_
_space_group_symop_operation_xyz
'x, y, z'
'-x, y+1/2, -z+1/2'
'-x, -y, -z'
'x, -y-1/2, z-1/2'

loop_
_atom_site_label
_atom_site_type_symbol
_atom_site_fract_x
_atom_site_fract_y
_atom_site_fract_z
_atom_site_U_iso_or_equiv
_atom_site_adp_type
_atom_site_occupancy
_atom_site_site_symmetry_order
_atom_site_calc_flag
_atom_site_refinement_flags_posn
_atom_site_refinement_flags_adp
_atom_site_refinement_flags_occupancy
_atom_site_disorder_assembly
_atom_site_disorder_group
Fe1 Fe 0.81375(3) 0.61673(3) 0.30276(3) 0.02882(13) Uani 1 1 d . . . . .
O1B O 0.89474(15) 0.61643(14) 0.43575(15) 0.0304(4) Uani 1 1 d . . . . .
O1A O 0.91860(16) 0.64155(15) 0.22103(16) 0.0336(5) Uani 1 1 d . . . . .
O2A O 0.83531(15) 0.49432(14) 0.27489(16) 0.0320(5) Uani 1 1 d . . . . .
O2C O 0.70827(15) 0.59817(15) 0.38612(16) 0.0333(5) Uani 1 1 d . . . . .
O2B O 0.80553(16) 0.74336(15) 0.31677(15) 0.0334(5) Uani 1 1 d . . . . .
O1C O 0.71278(17) 0.62233(16) 0.18379(16) 0.0394(5) Uani 1 1 d . . . . .
O3B O 0.6879(2) 1.12564(15) 0.34137(19) 0.0438(6) Uani 1 1 d . . . . .
O3A O 0.78861(19) 0.12386(15) 0.09695(19) 0.0434(6) Uani 1 1 d . . . . .
O3C O 0.4246(2) 0.6318(2) 0.7087(2) 0.0680(9) Uani 1 1 d . . . . .
C6A C 0.8701(2) 0.3684(2) 0.1928(2) 0.0298(6) Uani 1 1 d . . . . .
C4A C 0.8898(2) 0.4586(2) 0.2176(2) 0.0284(6) Uani 1 1 d . . . . .
C11A C 0.9323(2) 0.3165(2) 0.1453(2) 0.0322(6) Uani 1 1 d . . . . .
H11A H 0.992202 0.338397 0.134612 0.039 Uiso 1 1 calc R U . . .
C6B C 0.7832(2) 0.8765(2) 0.3893(2) 0.0293(6) Uani 1 1 d . . . . .
C2B C 0.8880(2) 0.6708(2) 0.5072(2) 0.0317(6) Uani 1 1 d . . . . .
C4B C 0.8119(2) 0.7859(2) 0.3992(2) 0.0294(6) Uani 1 1 d . . . . .
C2A C 0.9720(2) 0.5905(2) 0.1797(2) 0.0312(6) Uani 1 1 d . . . . .
C9A C 0.8202(2) 0.2029(2) 0.1286(2) 0.0341(6) Uani 1 1 d . . . . .
C7A C 0.7839(2) 0.3331(2) 0.2102(2) 0.0336(6) Uani 1 1 d . . . . .
H7A H 0.742024 0.365696 0.244895 0.040 Uiso 1 1 calc R U . . .
C3B C 0.8462(2) 0.7507(2) 0.4940(2) 0.0322(6) Uani 1 1 d . . . . .
H3B H 0.840464 0.783675 0.552784 0.039 Uiso 1 1 calc R U . . .
C10B C 0.7447(2) 1.0129(2) 0.4595(2) 0.0368(7) Uani 1 1 d . . . . .
H10B H 0.739870 1.047774 0.517086 0.044 Uiso 1 1 calc R U . . .
C9B C 0.7203(2) 1.0452(2) 0.3628(2) 0.0350(7) Uani 1 1 d . . . . .
C10A C 0.9078(2) 0.2344(2) 0.1141(2) 0.0345(7) Uani 1 1 d . . . . .
H10A H 0.950839 0.200114 0.082974 0.041 Uiso 1 1 calc R U . . .
C11B C 0.7760(2) 0.9299(2) 0.4718(2) 0.0358(7) Uani 1 1 d . . . . .
H11B H 0.793182 0.908433 0.538431 0.043 Uiso 1 1 calc R U . . .
C3A C 0.9611(2) 0.5032(2) 0.1767(2) 0.0342(7) Uani 1 1 d . . . . .
H3A H 1.005076 0.470900 0.144477 0.041 Uiso 1 1 calc R U . . .
C1A C 1.0486(2) 0.6317(2) 0.1290(3) 0.0371(7) Uani 1 1 d . . . . .
H1AA H 1.020092 0.667572 0.072947 0.056 Uiso 1 1 calc R U . . .
H1AB H 1.087350 0.587415 0.102639 0.056 Uiso 1 1 calc R U . . .
H1AC H 1.088233 0.666880 0.178289 0.056 Uiso 1 1 calc R U . . .
C7B C 0.7607(2) 0.9119(2) 0.2926(2) 0.0375(7) Uani 1 1 d . . . . .
H7B H 0.767265 0.877840 0.234823 0.045 Uiso 1 1 calc R U . . .
C8A C 0.7585(2) 0.2517(2) 0.1777(2) 0.0362(7) Uani 1 1 d . . . . .
H8A H 0.698985 0.229032 0.188970 0.043 Uiso 1 1 calc R U . . .
C1B C 0.9339(3) 0.6453(2) 0.6110(2) 0.0409(8) Uani 1 1 d . . . . .
H1BA H 0.908296 0.590364 0.629688 0.061 Uiso 1 1 calc R U . . .
H1BB H 0.921040 0.688772 0.660383 0.061 Uiso 1 1 calc R U . . .
H1BC H 1.002206 0.640160 0.610522 0.061 Uiso 1 1 calc R U . . .
C8B C 0.7294(3) 0.9945(2) 0.2789(2) 0.0409(8) Uani 1 1 d . . . . .
H8B H 0.714081 1.016783 0.212399 0.049 Uiso 1 1 calc R U . . .
C6C C 0.5663(2) 0.6167(3) 0.4551(3) 0.0432(8) Uani 1 1 d . . . . .
C4C C 0.6203(2) 0.6114(2) 0.3657(3) 0.0419(8) Uani 1 1 d . . . . .
C5B C 0.6979(3) 1.1859(2) 0.4233(3) 0.0465(8) Uani 1 1 d . . . . .
H5BA H 0.678952 1.242620 0.397352 0.070 Uiso 1 1 calc R U . . .
H5BB H 0.763931 1.187453 0.454382 0.070 Uiso 1 1 calc R U . . .
H5BC H 0.657702 1.168671 0.474240 0.070 Uiso 1 1 calc R U . . .
C2C C 0.6235(3) 0.6231(3) 0.1821(3) 0.0509(10) Uani 1 1 d . . . . .
C5A C 0.8440(3) 0.0752(3) 0.0344(3) 0.0515(9) Uani 1 1 d . . . . .
H5AA H 0.852755 0.108144 -0.026279 0.077 Uiso 1 1 calc R U . . .
H5AB H 0.811318 0.021687 0.014337 0.077 Uiso 1 1 calc R U . . .
H5AC H 0.905750 0.062453 0.072617 0.077 Uiso 1 1 calc R U . . .
C3C C 0.5754(3) 0.6217(3) 0.2674(3) 0.0596(12) Uani 1 1 d . . . . .
H3C H 0.508700 0.628196 0.257651 0.072 Uiso 1 1 calc R U . . .
C9C C 0.4741(3) 0.6284(3) 0.6275(3) 0.0535(10) Uani 1 1 d . . . . .
C11C C 0.4684(3) 0.6084(3) 0.4487(3) 0.0542(10) Uani 1 1 d . . . . .
H11C H 0.432245 0.599925 0.384393 0.065 Uiso 1 1 calc R U . . .
C7C C 0.6160(3) 0.6342(3) 0.5489(3) 0.0583(12) Uani 1 1 d . . . . .
H7C H 0.682527 0.641564 0.554695 0.070 Uiso 1 1 calc R U . . .
C10C C 0.4237(3) 0.6124(3) 0.5340(4) 0.0594(12) Uani 1 1 d . . . . .
H10C H 0.357312 0.604133 0.528475 0.071 Uiso 1 1 calc R U . . .
C8C C 0.5703(3) 0.6412(4) 0.6353(3) 0.0646(13) Uani 1 1 d . . . . .
H8C H 0.605249 0.654622 0.698939 0.077 Uiso 1 1 calc R U . . .
C5C C 0.4754(4) 0.6351(4) 0.8066(4) 0.0775(16) Uani 1 1 d . . . . .
H5CA H 0.523516 0.590200 0.813620 0.116 Uiso 1 1 calc R U . . .
H5CB H 0.432061 0.626588 0.857192 0.116 Uiso 1 1 calc R U . . .
H5CC H 0.506057 0.690922 0.817192 0.116 Uiso 1 1 calc R U . . .
C1C C 0.5681(3) 0.6286(4) 0.0767(3) 0.0783(18) Uani 1 1 d . . . . .
H1CA H 0.591074 0.676962 0.040074 0.117 Uiso 1 1 calc R U . . .
H1CB H 0.500919 0.636683 0.082501 0.117 Uiso 1 1 calc R U . . .
H1CC H 0.576487 0.575750 0.039571 0.117 Uiso 1 1 calc R U . . .

loop_
_atom_site_aniso_label
_atom_site_aniso_U_11
_atom_site_aniso_U_22
_atom_site_aniso_U_33
_atom_site_aniso_U_23
_atom_site_aniso_U_13
_atom_site_aniso_U_12
Fe1 0.0319(2) 0.0351(2) 0.0204(2) -0.00280(16) 0.00709(15) 0.00094(17)
O1B 0.0316(10) 0.0368(12) 0.0235(9) 0.0016(8) 0.0063(8) -0.0012(9)
O1A 0.0397(12) 0.0368(12) 0.0261(10) 0.0005(9) 0.0112(8) -0.0028(9)
O2A 0.0373(11) 0.0344(11) 0.0270(10) -0.0023(9) 0.0141(8) 0.0012(9)
O2C 0.0288(10) 0.0415(12) 0.0308(11) -0.0035(9) 0.0080(8) 0.0009(9)
O2B 0.0441(12) 0.0352(12) 0.0210(9) -0.0020(8) 0.0051(8) 0.0003(9)
O1C 0.0413(12) 0.0508(15) 0.0253(10) -0.0096(10) 0.0007(9) 0.0076(10)
O3B 0.0580(15) 0.0338(13) 0.0402(13) -0.0015(10) 0.0091(11) -0.0002(11)
O3A 0.0537(15) 0.0345(13) 0.0452(14) -0.0027(10) 0.0183(11) 0.0023(11)
O3C 0.0473(16) 0.105(3) 0.0575(18) 0.0014(17) 0.0266(14) 0.0183(16)
C6A 0.0313(14) 0.0363(16) 0.0228(13) 0.0033(11) 0.0070(10) 0.0083(12)
C4A 0.0289(13) 0.0345(15) 0.0223(12) 0.0039(11) 0.0047(10) 0.0067(11)
C11A 0.0317(14) 0.0401(17) 0.0259(13) 0.0050(12) 0.0082(11) 0.0101(12)
C6B 0.0300(14) 0.0343(15) 0.0245(13) -0.0008(11) 0.0074(10) -0.0069(11)
C2B 0.0289(14) 0.0444(18) 0.0227(13) 0.0000(12) 0.0068(10) -0.0081(12)
C4B 0.0286(13) 0.0363(16) 0.0245(13) -0.0027(12) 0.0078(10) -0.0058(11)
C2A 0.0280(14) 0.0452(18) 0.0204(12) 0.0057(12) 0.0033(10) 0.0014(12)
C9A 0.0432(17) 0.0312(15) 0.0293(14) 0.0027(12) 0.0099(12) 0.0064(13)
C7A 0.0386(16) 0.0329(16) 0.0330(15) 0.0010(12) 0.0181(12) 0.0066(12)
C3B 0.0372(15) 0.0388(17) 0.0213(13) -0.0023(12) 0.0068(11) -0.0064(13)
C10B 0.0426(17) 0.0382(17) 0.0303(15) -0.0069(13) 0.0067(12) -0.0076(14)
C9B 0.0375(16) 0.0337(16) 0.0353(16) -0.0019(13) 0.0099(12) -0.0078(13)
C10A 0.0405(16) 0.0364(17) 0.0284(14) 0.0034(12) 0.0109(12) 0.0140(13)
C11B 0.0412(17) 0.0411(18) 0.0252(14) -0.0024(13) 0.0042(12) -0.0079(14)
C3A 0.0312(15) 0.0400(17) 0.0333(15) 0.0053(13) 0.0119(11) 0.0083(13)
C1A 0.0329(15) 0.0470(19) 0.0335(15) 0.0057(14) 0.0124(12) -0.0001(13)
C7B 0.0448(18) 0.0433(18) 0.0254(14) -0.0023(13) 0.0081(12) 0.0006(14)
C8A 0.0383(16) 0.0358(17) 0.0375(16) 0.0037(13) 0.0162(13) 0.0017(13)
C1B 0.0480(19) 0.049(2) 0.0252(14) 0.0041(14) 0.0028(13) 0.0033(16)
C8B 0.054(2) 0.0420(19) 0.0282(15) 0.0047(13) 0.0096(13) 0.0022(15)
C6C 0.0347(16) 0.056(2) 0.0398(18) -0.0066(16) 0.0082(13) 0.0078(15)
C4C 0.0366(17) 0.052(2) 0.0364(17) -0.0069(15) 0.0037(13) 0.0055(15)
C5B 0.053(2) 0.041(2) 0.048(2) -0.0096(16) 0.0143(16) -0.0007(16)
C2C 0.045(2) 0.072(3) 0.0327(17) -0.0087(17) -0.0058(14) 0.0211(18)
C5A 0.059(2) 0.040(2) 0.059(2) -0.0122(18) 0.0206(19) 0.0074(17)
C3C 0.0366(19) 0.100(4) 0.041(2) -0.009(2) 0.0000(15) 0.021(2)
C9C 0.0396(19) 0.078(3) 0.046(2) -0.002(2) 0.0153(15) 0.0144(18)
C11C 0.0367(18) 0.076(3) 0.050(2) -0.019(2) 0.0032(15) 0.0038(18)
C7C 0.0320(17) 0.105(4) 0.0380(19) -0.003(2) 0.0051(14) 0.005(2)
C10C 0.0323(18) 0.082(3) 0.066(3) -0.018(2) 0.0139(17) 0.0038(19)
C8C 0.040(2) 0.118(4) 0.0360(19) 0.000(2) 0.0070(15) 0.013(2)
C5C 0.061(3) 0.123(5) 0.054(3) 0.004(3) 0.029(2) 0.029(3)
C1C 0.056(3) 0.139(5) 0.036(2) -0.014(3) -0.0088(18) 0.038(3)

loop_
_atom_type_symbol
_atom_type_description
_atom_type_scat_dispersion_real
_atom_type_scat_dispersion_imag
_atom_type_scat_source
C C 0.0033 0.0016 'International Tables Vol C Tables 4.2.6.8 and 6.1.1.4'
H H 0.0000 0.0000 'International Tables Vol C Tables 4.2.6.8 and 6.1.1.4'
O O 0.0106 0.0060 'International Tables Vol C Tables 4.2.6.8 and 6.1.1.4'
Fe Fe 0.3463 0.8444 'International Tables Vol C Tables 4.2.6.8 and 6.1.1.4'

loop_
_exptl_crystal_face_index_h
_exptl_crystal_face_index_k
_exptl_crystal_face_index_l
_exptl_crystal_face_perp_dist
1 14 -14 0.1573
-1 -15 14 0.1051
-1 14 15 0.1862
1 2 -19 0.1356
20 -1 -1 0.0496
-20 -1 3 0.0298
-18 4 -5 0.0377
0 -22 -4 0.1951
-1 3 19 0.1593
1 20 -8 0.1654
-20 -4 -1 0.0322

loop_
_geom_angle_atom_site_label_1
_geom_angle_atom_site_label_2
_geom_angle_atom_site_label_3
_geom_angle
_geom_angle_site_symmetry_1
_geom_angle_site_symmetry_3
_geom_angle_publ_flag
O1B Fe1 O1A 95.34(9) . . ?
O1B Fe1 O2A 94.43(9) . . ?
O1B Fe1 O2C 84.29(9) . . ?
O1B Fe1 O2B 87.35(9) . . ?
O1B Fe1 O1C 169.38(9) . . ?
O1A Fe1 O2C 177.11(10) . . ?
O1A Fe1 O2B 85.08(9) . . ?
O1A Fe1 O1C 94.35(10) . . ?
O2A Fe1 O1A 86.66(9) . . ?
O2A Fe1 O2C 96.23(9) . . ?
O2A Fe1 O2B 171.68(9) . . ?
O2A Fe1 O1C 90.46(10) . . ?
O2B Fe1 O2C 92.03(9) . . ?
O2B Fe1 O1C 89.15(9) . . ?
O1C Fe1 O2C 85.81(10) . . ?
C2B O1B Fe1 124.4(2) . . ?
C2A O1A Fe1 130.0(2) . . ?
C4A O2A Fe1 130.7(2) . . ?
C4C O2C Fe1 130.8(2) . . ?
C4B O2B Fe1 126.9(2) . . ?
C2C O1C Fe1 129.3(2) . . ?
C9B O3B C5B 116.9(3) . . ?
C9A O3A C5A 118.4(3) . . ?
C9C O3C C5C 118.4(3) . . ?
C11A C6A C4A 122.8(3) . . ?
C7A C6A C4A 119.4(3) . . ?
C7A C6A C11A 117.6(3) . . ?
O2A C4A C6A 116.0(3) . . ?
O2A C4A C3A 122.6(3) . . ?
C3A C4A C6A 121.4(3) . . ?
C6A C11A H11A 119.3 . . ?
C10A C11A C6A 121.5(3) . . ?
C10A C11A H11A 119.3 . . ?
C11B C6B C4B 123.6(3) . . ?
C11B C6B C7B 117.0(3) . . ?
C7B C6B C4B 119.4(3) . . ?
O1B C2B C3B 125.1(3) . . ?
O1B C2B C1B 115.8(3) . . ?
C3B C2B C1B 119.0(3) . . ?
O2B C4B C6B 115.9(3) . . ?
O2B C4B C3B 122.9(3) . . ?
C3B C4B C6B 121.2(3) . . ?
O1A C2A C3A 124.3(3) . . ?
O1A C2A C1A 115.6(3) . . ?
C3A C2A C1A 120.0(3) . . ?
O3A C9A C10A 123.4(3) . . ?
O3A C9A C8A 116.1(3) . . ?
C10A C9A C8A 120.5(3) . . ?
C6A C7A H7A 119.4 . . ?
C8A C7A C6A 121.1(3) . . ?
C8A C7A H7A 119.4 . . ?
C2B C3B C4B 124.3(3) . . ?
C2B C3B H3B 117.9 . . ?
C4B C3B H3B 117.9 . . ?
C9B C10B H10B 120.2 . . ?
C11B C10B H10B 120.2 . . ?
C11B C10B C9B 119.6(3) . . ?
O3B C9B C10B 124.9(3) . . ?
O3B C9B C8B 115.2(3) . . ?
C10B C9B C8B 119.9(3) . . ?
C11A C10A C9A 119.3(3) . . ?
C11A C10A H10A 120.4 . . ?
C9A C10A H10A 120.4 . . ?
C6B C11B H11B 119.0 . . ?
C10B C11B C6B 121.9(3) . . ?
C10B C11B H11B 119.0 . . ?
C4A C3A H3A 117.6 . . ?
C2A C3A C4A 124.7(3) . . ?
C2A C3A H3A 117.6 . . ?
C2A C1A H1AA 109.5 . . ?
C2A C1A H1AB 109.5 . . ?
C2A C1A H1AC 109.5 . . ?
H1AA C1A H1AB 109.5 . . ?
H1AA C1A H1AC 109.5 . . ?
H1AB C1A H1AC 109.5 . . ?
C6B C7B H7B 119.1 . . ?
C8B C7B C6B 121.9(3) . . ?
C8B C7B H7B 119.1 . . ?
C9A C8A H8A 120.1 . . ?
C7A C8A C9A 119.9(3) . . ?
C7A C8A H8A 120.1 . . ?
C2B C1B H1BA 109.5 . . ?
C2B C1B H1BB 109.5 . . ?
C2B C1B H1BC 109.5 . . ?
H1BA C1B H1BB 109.5 . . ?
H1BA C1B H1BC 109.5 . . ?
H1BB C1B H1BC 109.5 . . ?
C9B C8B H8B 120.2 . . ?
C7B C8B C9B 119.6(3) . . ?
C7B C8B H8B 120.2 . . ?
C11C C6C C4C 124.0(3) . . ?
C7C C6C C4C 118.0(3) . . ?
C7C C6C C11C 118.0(3) . . ?
O2C C4C C6C 115.8(3) . . ?
O2C C4C C3C 123.1(3) . . ?
C3C C4C C6C 121.1(3) . . ?
O3B C5B H5BA 109.5 . . ?
O3B C5B H5BB 109.5 . . ?
O3B C5B H5BC 109.5 . . ?
H5BA C5B H5BB 109.5 . . ?
H5BA C5B H5BC 109.5 . . ?
H5BB C5B H5BC 109.5 . . ?
O1C C2C C3C 125.5(3) . . ?
O1C C2C C1C 114.7(4) . . ?
C3C C2C C1C 119.8(4) . . ?
O3A C5A H5AA 109.5 . . ?
O3A C5A H5AB 109.5 . . ?
O3A C5A H5AC 109.5 . . ?
H5AA C5A H5AB 109.5 . . ?
H5AA C5A H5AC 109.5 . . ?
H5AB C5A H5AC 109.5 . . ?
C4C C3C C2C 123.3(4) . . ?
C4C C3C H3C 118.3 . . ?
C2C C3C H3C 118.3 . . ?
O3C C9C C10C 117.2(4) . . ?
O3C C9C C8C 123.2(4) . . ?
C10C C9C C8C 119.7(4) . . ?
C6C C11C H11C 119.5 . . ?
C10C C11C C6C 120.9(4) . . ?
C10C C11C H11C 119.5 . . ?
C6C C7C H7C 119.4 . . ?
C6C C7C C8C 121.2(4) . . ?
C8C C7C H7C 119.4 . . ?
C9C C10C H10C 119.7 . . ?
C11C C10C C9C 120.6(4) . . ?
C11C C10C H10C 119.7 . . ?
C9C C8C C7C 119.6(4) . . ?
C9C C8C H8C 120.2 . . ?
C7C C8C H8C 120.2 . . ?
O3C C5C H5CA 109.5 . . ?
O3C C5C H5CB 109.5 . . ?
O3C C5C H5CC 109.5 . . ?
H5CA C5C H5CB 109.5 . . ?
H5CA C5C H5CC 109.5 . . ?
H5CB C5C H5CC 109.5 . . ?
C2C C1C H1CA 109.5 . . ?
C2C C1C H1CB 109.5 . . ?
C2C C1C H1CC 109.5 . . ?
H1CA C1C H1CB 109.5 . . ?
H1CA C1C H1CC 109.5 . . ?
H1CB C1C H1CC 109.5 . . ?

loop_
_geom_bond_atom_site_label_1
_geom_bond_atom_site_label_2
_geom_bond_distance
_geom_bond_site_symmetry_2
_geom_bond_publ_flag
Fe1 O1B 1.986(2) . ?
Fe1 O1A 1.998(2) . ?
Fe1 O2A 1.986(2) . ?
Fe1 O2C 2.002(2) . ?
Fe1 O2B 1.999(2) . ?
Fe1 O1C 2.002(2) . ?
O1B C2B 1.289(4) . ?
O1A C2A 1.278(4) . ?
O2A C4A 1.286(3) . ?
O2C C4C 1.269(4) . ?
O2B C4B 1.277(3) . ?
O1C C2C 1.273(5) . ?
O3B C9B 1.361(4) . ?
O3B C5B 1.435(4) . ?
O3A C9A 1.366(4) . ?
O3A C5A 1.438(4) . ?
O3C C9C 1.365(5) . ?
O3C C5C 1.408(6) . ?
C6A C4A 1.471(4) . ?
C6A C11A 1.412(4) . ?
C6A C7A 1.396(4) . ?
C4A C3A 1.401(4) . ?
C11A H11A 0.9500 . ?
C11A C10A 1.383(5) . ?
C6B C4B 1.480(4) . ?
C6B C11B 1.394(4) . ?
C6B C7B 1.399(4) . ?
C2B C3B 1.389(5) . ?
C2B C1B 1.505(4) . ?
C4B C3B 1.405(4) . ?
C2A C3A 1.377(5) . ?
C2A C1A 1.502(4) . ?
C9A C10A 1.383(5) . ?
C9A C8A 1.392(4) . ?
C7A H7A 0.9500 . ?
C7A C8A 1.382(5) . ?
C3B H3B 0.9500 . ?
C10B H10B 0.9500 . ?
C10B C9B 1.384(5) . ?
C10B C11B 1.380(5) . ?
C9B C8B 1.390(5) . ?
C10A H10A 0.9500 . ?
C11B H11B 0.9500 . ?
C3A H3A 0.9500 . ?
C1A H1AA 0.9800 . ?
C1A H1AB 0.9800 . ?
C1A H1AC 0.9800 . ?
C7B H7B 0.9500 . ?
C7B C8B 1.374(5) . ?
C8A H8A 0.9500 . ?
C1B H1BA 0.9800 . ?
C1B H1BB 0.9800 . ?
C1B H1BC 0.9800 . ?
C8B H8B 0.9500 . ?
C6C C4C 1.499(5) . ?
C6C C11C 1.396(5) . ?
C6C C7C 1.381(5) . ?
C4C C3C 1.390(5) . ?
C5B H5BA 0.9800 . ?
C5B H5BB 0.9800 . ?
C5B H5BC 0.9800 . ?
C2C C3C 1.399(6) . ?
C2C C1C 1.522(5) . ?
C5A H5AA 0.9800 . ?
C5A H5AB 0.9800 . ?
C5A H5AC 0.9800 . ?
C3C H3C 0.9500 . ?
C9C C10C 1.379(6) . ?
C9C C8C 1.379(6) . ?
C11C H11C 0.9500 . ?
C11C C10C 1.372(6) . ?
C7C H7C 0.9500 . ?
C7C C8C 1.396(5) . ?
C10C H10C 0.9500 . ?
C8C H8C 0.9500 . ?
C5C H5CA 0.9800 . ?
C5C H5CB 0.9800 . ?
C5C H5CC 0.9800 . ?
C1C H1CA 0.9800 . ?
C1C H1CB 0.9800 . ?
C1C H1CC 0.9800 . ?

loop_
_geom_torsion_atom_site_label_1
_geom_torsion_atom_site_label_2
_geom_torsion_atom_site_label_3
_geom_torsion_atom_site_label_4
_geom_torsion
_geom_torsion_site_symmetry_1
_geom_torsion_site_symmetry_2
_geom_torsion_site_symmetry_3
_geom_torsion_site_symmetry_4
_geom_torsion_publ_flag
Fe1 O1B C2B C3B -20.9(4) . . . . ?
Fe1 O1B C2B C1B 162.3(2) . . . . ?
Fe1 O1A C2A C3A 6.1(4) . . . . ?
Fe1 O1A C2A C1A -176.1(2) . . . . ?
Fe1 O2A C4A C6A -163.95(19) . . . . ?
Fe1 O2A C4A C3A 13.0(4) . . . . ?
Fe1 O2C C4C C6C -161.3(2) . . . . ?
Fe1 O2C C4C C3C 17.8(6) . . . . ?
Fe1 O2B C4B C6B -167.33(19) . . . . ?
Fe1 O2B C4B C3B 14.2(4) . . . . ?
Fe1 O1C C2C C3C 1.3(7) . . . . ?
Fe1 O1C C2C C1C 179.5(3) . . . . ?
O1B C2B C3B C4B -5.2(5) . . . . ?
O1A C2A C3A C4A 0.5(5) . . . . ?
O2A C4A C3A C2A -10.2(5) . . . . ?
O2C C4C C3C C2C -3.5(7) . . . . ?
O2B C4B C3B C2B 8.9(5) . . . . ?
O1C C2C C3C C4C -6.1(8) . . . . ?
O3B C9B C8B C7B -179.4(3) . . . . ?
O3A C9A C10A C11A 177.6(3) . . . . ?
O3A C9A C8A C7A -178.5(3) . . . . ?
O3C C9C C10C C11C 179.7(4) . . . . ?
O3C C9C C8C C7C 178.2(5) . . . . ?
C6A C4A C3A C2A 166.7(3) . . . . ?
C6A C11A C10A C9A 0.8(4) . . . . ?
C6A C7A C8A C9A 1.3(5) . . . . ?
C4A C6A C11A C10A -173.7(3) . . . . ?
C4A C6A C7A C8A 172.8(3) . . . . ?
C11A C6A C4A O2A -169.2(3) . . . . ?
C11A C6A C4A C3A 13.8(4) . . . . ?
C11A C6A C7A C8A -3.0(5) . . . . ?
C6B C4B C3B C2B -169.5(3) . . . . ?
C6B C7B C8B C9B 0.5(5) . . . . ?
C4B C6B C11B C10B -176.9(3) . . . . ?
C4B C6B C7B C8B 176.9(3) . . . . ?
C7A C6A C4A O2A 15.2(4) . . . . ?
C7A C6A C4A C3A -161.8(3) . . . . ?
C7A C6A C11A C10A 2.0(4) . . . . ?
C10B C9B C8B C7B 1.4(5) . . . . ?
C9B C10B C11B C6B -0.6(5) . . . . ?
C10A C9A C8A C7A 1.6(5) . . . . ?
C11B C6B C4B O2B 172.9(3) . . . . ?
C11B C6B C4B C3B -8.6(4) . . . . ?
C11B C6B C7B C8B -2.4(5) . . . . ?
C11B C10B C9B O3B 179.5(3) . . . . ?
C11B C10B C9B C8B -1.4(5) . . . . ?
C1A C2A C3A C4A -177.2(3) . . . . ?
C7B C6B C4B O2B -6.4(4) . . . . ?
C7B C6B C4B C3B 172.1(3) . . . . ?
C7B C6B C11B C10B 2.4(5) . . . . ?
C8A C9A C10A C11A -2.6(5) . . . . ?
C1B C2B C3B C4B 171.6(3) . . . . ?
C6C C4C C3C C2C 175.5(4) . . . . ?
C6C C11C C10C C9C 2.8(8) . . . . ?
C6C C7C C8C C9C 1.6(8) . . . . ?
C4C C6C C11C C10C 178.8(4) . . . . ?
C4C C6C C7C C8C 179.2(5) . . . . ?
C5B O3B C9B C10B 13.1(5) . . . . ?
C5B O3B C9B C8B -166.0(3) . . . . ?
C5A O3A C9A C10A -8.1(5) . . . . ?
C5A O3A C9A C8A 172.1(3) . . . . ?
C11C C6C C4C O2C -162.5(4) . . . . ?
C11C C6C C4C C3C 18.5(6) . . . . ?
C11C C6C C7C C8C 1.6(7) . . . . ?
C7C C6C C4C O2C 20.1(6) . . . . ?
C7C C6C C4C C3C -159.0(4) . . . . ?
C7C C6C C11C C10C -3.8(7) . . . . ?
C10C C9C C8C C7C -2.7(8) . . . . ?
C8C C9C C10C C11C 0.6(8) . . . . ?
C5C O3C C9C C10C 170.6(5) . . . . ?
C5C O3C C9C C8C -10.4(7) . . . . ?
C1C C2C C3C C4C 175.8(5) . . . . ?

loop_
_exptl_oxdiff_crystal_face_indexfrac_h
_exptl_oxdiff_crystal_face_indexfrac_k
_exptl_oxdiff_crystal_face_indexfrac_l
_exptl_oxdiff_crystal_face_x
_exptl_oxdiff_crystal_face_y
_exptl_oxdiff_crystal_face_z
1.1361 14.2531 -14.2941 -0.1372 -0.1835 -0.9734
-1.1127 -14.9175 13.7996 0.1608 0.2142 0.9635
-0.7631 13.9206 14.5285 -0.5562 -0.7246 0.4070
1.2549 2.3230 -18.6041 0.2188 0.2817 -0.9342
20.0271 -0.7421 -0.5129 -0.7934 0.6073 0.0408
-20.1297 -0.5824 2.7298 0.7905 -0.6055 0.0921
-18.0464 4.1473 -5.3364 0.7332 -0.5601 -0.3855
-0.0940 -21.6912 -3.5563 0.5850 0.7629 0.2751
-1.2745 2.5189 18.5914 -0.3336 -0.4392 0.8342
0.8722 20.0774 -7.8112 -0.3793 -0.4920 -0.7836
-19.5856 -3.6758 -0.7427 0.9030 -0.4296 -0.0090
